data_8106836
loop_
_publ_author_name
'Van Tonder, Johannes'
'Visser, Hendrik G.'
'Koen, Renier'

_publ_section_title
;
 The crystal structure of 6-chloro-2,4-diphenylquinoline
;
_journal_issue 1
_journal_name_full 'Zeitschrift f\"ur Kristallographie - New Crystal Structures'
_journal_page_first 233
_journal_page_last 235
_journal_paper_doi 10.1515/ncrs-2015-0102
_journal_volume 231
_journal_year 2016
_chemical_formula_moiety 'C21 H14 Cl N'
_chemical_formula_sum 'C21 H14 Cl N'
_chemical_formula_weight 315.78
_chemical_name_systematic 6-Chloro-2,4-diphenylquinoline
_space_group_crystal_system orthorhombic
_space_group_IT_number 29
_space_group_name_Hall 'P 2c -2ac'
_space_group_name_H-M_alt 'P c a 21'
_atom_sites_solution_hydrogens geom
_audit_creation_method SHELXL-2014/6
_cell_angle_alpha 90.000(5)
_cell_angle_beta 90.000(5)
_cell_angle_gamma 90.000(5)
_cell_formula_units_Z 4
_cell_length_a 7.686(5)
_cell_length_b 10.161(5)
_cell_length_c 19.899(5)
_cell_measurement_reflns_used 9452
_cell_measurement_temperature 100(2)
_cell_measurement_theta_max 28.14
_cell_measurement_theta_min 2.86
_cell_volume 1554.1(13)
_computing_cell_refinement 'Saint-Plus (Bruker, 2008)'
_computing_data_collection 'APEX2 (Bruker, 2012)'
_computing_data_reduction 'SAINT-Plus and XPREP (Bruker, 2008)'
_computing_molecular_graphics 'DIAMOND 3.0c (Brandenburg & Putz, 2004)'
_computing_publication_material 'WinGX publication routines (Farrugia, 2012)'
_computing_structure_refinement 'SHELXL-2014/6 (Sheldrick, 2014)'
_computing_structure_solution 'SHELXS-97 (Sheldrick, 2008)'
_diffrn_ambient_temperature 100(2)
_diffrn_measured_fraction_theta_full 0.999
_diffrn_measured_fraction_theta_max 0.999
_diffrn_measurement_device_type 'Bruker APEX-II CCD'
_diffrn_measurement_method '\f and \w scans'
_diffrn_radiation_type MoK\a
_diffrn_radiation_wavelength 0.71073
_diffrn_reflns_av_R_equivalents 0.0521
_diffrn_reflns_av_unetI/netI 0.0302
_diffrn_reflns_Laue_measured_fraction_full 0.999
_diffrn_reflns_Laue_measured_fraction_max 0.999
_diffrn_reflns_limit_h_max 10
_diffrn_reflns_limit_h_min -10
_diffrn_reflns_limit_k_max 13
_diffrn_reflns_limit_k_min -13
_diffrn_reflns_limit_l_max 26
_diffrn_reflns_limit_l_min -26
_diffrn_reflns_number 26440
_diffrn_reflns_point_group_measured_fraction_full 0.999
_diffrn_reflns_point_group_measured_fraction_max 0.999
_diffrn_reflns_theta_full 25.242
_diffrn_reflns_theta_max 27.997
_diffrn_reflns_theta_min 2.865
_exptl_absorpt_coefficient_mu 0.244
_exptl_absorpt_correction_type none
_exptl_crystal_colour yellow
_exptl_crystal_density_diffrn 1.350
_exptl_crystal_density_method 'not measured'
_exptl_crystal_description cuboid
_exptl_crystal_F_000 656.0
_exptl_crystal_size_max 0.651
_exptl_crystal_size_mid 0.47
_exptl_crystal_size_min 0.389
_exptl_transmission_factor_max 0.908
_exptl_transmission_factor_min 0.870
_refine_diff_density_max 0.196
_refine_diff_density_min -0.242
_refine_diff_density_rms 0.054
_refine_ls_abs_structure_details
;
 Flack x determined using 1656 quotients [(I+)-(I-)]/[(I+)+(I-)]
 (Parsons, Flack and Wagner, Acta Cryst. B69 (2013) 249-259).
;
_refine_ls_abs_structure_Flack 0.00(2)
_refine_ls_extinction_coef .
_refine_ls_extinction_method none
_refine_ls_goodness_of_fit_ref 1.066
_refine_ls_hydrogen_treatment constr
_refine_ls_matrix_type full
_refine_ls_number_parameters 208
_refine_ls_number_reflns 3753
_refine_ls_number_restraints 1
_refine_ls_restrained_S_all 1.066
_refine_ls_R_factor_all 0.0340
_refine_ls_R_factor_gt 0.0318
_refine_ls_shift/su_max 0.000
_refine_ls_shift/su_mean 0.000
_refine_ls_structure_factor_coef Fsqd
_refine_ls_weighting_details 'w=1/[\s^2^(Fo^2^)+(0.0441P)^2^+0.1791P] where P=(Fo^2^+2Fc^2^)/3'
_refine_ls_weighting_scheme calc
_refine_ls_wR_factor_gt 0.0765
_refine_ls_wR_factor_ref 0.0783
_reflns_Friedel_coverage 0.942
_reflns_Friedel_fraction_full 0.999
_reflns_Friedel_fraction_max 0.999
_reflns_number_gt 3585
_reflns_number_total 3754
_reflns_threshold_expression 'I > 2\s(I)'
_cod_data_source_file suppl_ncrs-2015-0102_suppl.cif
_cod_data_source_block shelx
_cod_database_code 8106836
_shelx_space_group_comment
;
The symmetry employed for this shelxl refinement is uniquely defined
by the following loop, which should always be used as a source of
symmetry information in preference to the above space-group names.
They are only intended as comments.
;
_shelxl_version_number 2014/6

loop_
_space_group_symop_operation_xyz
'x, y, z'
'-x, -y, z+1/2'
'-x+1/2, y, z+1/2'
'x+1/2, -y, z'

loop_
_atom_site_label
_atom_site_type_symbol
_atom_site_fract_x
_atom_site_fract_y
_atom_site_fract_z
_atom_site_U_iso_or_equiv
_atom_site_adp_type
_atom_site_occupancy
_atom_site_site_symmetry_order
_atom_site_calc_flag
_atom_site_refinement_flags_posn
_atom_site_refinement_flags_adp
_atom_site_refinement_flags_occupancy
_atom_site_disorder_assembly
_atom_site_disorder_group
C1 C 0.4676(2) 0.1223(2) 0.46425(9) 0.0172(4) Uani 1 1 d . . . . .
C3 C 0.5642(2) 0.06912(18) 0.57738(10) 0.0162(4) Uani 1 1 d . . . . .
C5 C 0.6280(2) -0.1710(2) 0.59797(10) 0.0189(4) Uani 1 1 d . . . . .
H5 H 0.6766 -0.1534 0.6398 0.023 Uiso 1 1 calc R U . . .
N N 0.4495(2) -0.00261(17) 0.44632(8) 0.0192(3) Uani 1 1 d . . . . .
C26 C 0.7223(2) 0.2223(2) 0.65356(10) 0.0187(4) Uani 1 1 d . . . . .
H26 H 0.7630 0.2657 0.6155 0.022 Uiso 1 1 calc R U . . .
C9 C 0.4961(3) -0.09624(19) 0.49227(10) 0.0181(4) Uani 1 1 d . . . . .
C2 C 0.5187(2) 0.16069(19) 0.53010(10) 0.0172(4) Uani 1 1 d . . . . .
H2 H 0.5213 0.2496 0.5412 0.021 Uiso 1 1 calc R U . . .
C11 C 0.4301(3) 0.2240(2) 0.41211(9) 0.0178(4) Uani 1 1 d . . . . .
C6 C 0.6191(3) -0.2973(2) 0.57484(11) 0.0216(4) Uani 1 1 d . . . . .
C4 C 0.5627(2) -0.06669(18) 0.55779(9) 0.0160(4) Uani 1 1 d . . . . .
C7 C 0.5424(3) -0.3293(2) 0.51262(11) 0.0246(4) Uani 1 1 d . . . . .
H7 H 0.5322 -0.4166 0.4992 0.030 Uiso 1 1 calc R U . . .
C21 C 0.6127(2) 0.11313(19) 0.64642(9) 0.0164(4) Uani 1 1 d . . . . .
C24 C 0.7085(3) 0.2034(2) 0.77420(10) 0.0250(5) Uani 1 1 d . . . . .
H24 H 0.7423 0.2323 0.8166 0.030 Uiso 1 1 calc R U . . .
C25 C 0.7709(3) 0.2663(2) 0.71691(11) 0.0233(4) Uani 1 1 d . . . . .
H25 H 0.8452 0.3381 0.7211 0.028 Uiso 1 1 calc R U . . .
C16 C 0.5106(3) 0.3473(2) 0.41474(11) 0.0211(4) Uani 1 1 d . . . . .
H16 H 0.5853 0.3669 0.4501 0.025 Uiso 1 1 calc R U . . .
C15 C 0.4806(3) 0.4408(2) 0.36516(11) 0.0240(5) Uani 1 1 d . . . . .
H15 H 0.5339 0.5228 0.3677 0.029 Uiso 1 1 calc R U . . .
C22 C 0.5477(3) 0.0517(2) 0.70432(10) 0.0200(4) Uani 1 1 d . . . . .
H22 H 0.4723 -0.0195 0.7004 0.024 Uiso 1 1 calc R U . . .
C23 C 0.5957(3) 0.0973(2) 0.76781(10) 0.0224(4) Uani 1 1 d . . . . .
H23 H 0.5519 0.0565 0.8061 0.027 Uiso 1 1 calc R U . . .
C13 C 0.2886(3) 0.2893(2) 0.30839(10) 0.0242(5) Uani 1 1 d . . . . .
H13 H 0.2150 0.2696 0.2727 0.029 Uiso 1 1 calc R U . . .
C8 C 0.4828(3) -0.2298(2) 0.47211(10) 0.0218(4) Uani 1 1 d . . . . .
H8 H 0.4329 -0.2502 0.4308 0.026 Uiso 1 1 calc R U . . .
C12 C 0.3171(3) 0.1965(2) 0.35867(10) 0.0210(4) Uani 1 1 d . . . . .
H12 H 0.2606 0.1157 0.3568 0.025 Uiso 1 1 calc R U . . .
C14 C 0.3701(3) 0.4114(2) 0.31148(10) 0.0248(4) Uani 1 1 d . . . . .
H14 H 0.3511 0.4733 0.2779 0.030 Uiso 1 1 calc R U . . .
Cl1 Cl 0.70653(9) -0.42527(5) 0.62263(3) 0.03510(16) Uani 1 1 d . . . . .

loop_
_atom_site_aniso_label
_atom_site_aniso_U_11
_atom_site_aniso_U_22
_atom_site_aniso_U_33
_atom_site_aniso_U_23
_atom_site_aniso_U_13
_atom_site_aniso_U_12
C1 0.0167(8) 0.0171(10) 0.0179(9) -0.0009(7) 0.0026(7) 0.0005(7)
C3 0.0145(8) 0.0173(10) 0.0168(8) -0.0028(7) 0.0021(7) -0.0021(7)
C5 0.0192(9) 0.0185(10) 0.0189(8) 0.0014(7) 0.0039(7) 0.0014(8)
N 0.0227(8) 0.0178(9) 0.0169(7) -0.0008(6) 0.0016(6) -0.0002(7)
C26 0.0188(9) 0.0169(9) 0.0205(9) -0.0004(8) 0.0000(7) 0.0011(7)
C9 0.0190(9) 0.0182(10) 0.0170(9) -0.0012(8) 0.0028(7) -0.0013(7)
C2 0.0181(8) 0.0154(9) 0.0180(8) -0.0019(7) 0.0016(7) -0.0005(7)
C11 0.0197(8) 0.0187(10) 0.0151(8) -0.0012(7) 0.0037(7) 0.0028(7)
C6 0.0253(10) 0.0174(9) 0.0220(9) 0.0039(8) 0.0063(8) 0.0029(8)
C4 0.0157(8) 0.0163(9) 0.0158(9) -0.0007(7) 0.0035(7) -0.0012(7)
C7 0.0325(11) 0.0156(10) 0.0257(10) -0.0031(8) 0.0057(8) -0.0017(9)
C21 0.0169(8) 0.0154(9) 0.0169(8) -0.0017(7) -0.0003(7) 0.0023(7)
C24 0.0288(11) 0.0283(12) 0.0178(9) -0.0078(8) -0.0066(8) 0.0071(9)
C25 0.0232(10) 0.0176(10) 0.0291(11) -0.0049(8) -0.0040(8) 0.0011(8)
C16 0.0226(9) 0.0208(10) 0.0198(9) -0.0029(8) 0.0029(8) 0.0006(8)
C15 0.0284(11) 0.0185(10) 0.0252(11) 0.0020(8) 0.0066(9) 0.0013(8)
C22 0.0202(9) 0.0202(10) 0.0197(9) -0.0006(8) 0.0014(7) 0.0006(7)
C23 0.0270(10) 0.0244(10) 0.0157(9) 0.0006(8) 0.0012(8) 0.0069(8)
C13 0.0247(10) 0.0285(12) 0.0195(9) 0.0003(8) -0.0015(8) 0.0047(8)
C8 0.0293(10) 0.0185(10) 0.0175(9) -0.0036(7) 0.0022(8) -0.0022(8)
C12 0.0233(10) 0.0205(10) 0.0193(9) -0.0020(8) 0.0013(8) 0.0006(8)
C14 0.0288(10) 0.0242(11) 0.0215(10) 0.0048(8) 0.0044(9) 0.0073(8)
Cl1 0.0557(4) 0.0192(2) 0.0304(3) 0.0033(2) -0.0005(3) 0.0105(2)

loop_
_atom_type_symbol
_atom_type_description
_atom_type_scat_dispersion_real
_atom_type_scat_dispersion_imag
_atom_type_scat_source
C C 0.0033 0.0016 'International Tables Vol C Tables 4.2.6.8 and 6.1.1.4'
H H 0.0000 0.0000 'International Tables Vol C Tables 4.2.6.8 and 6.1.1.4'
N N 0.0061 0.0033 'International Tables Vol C Tables 4.2.6.8 and 6.1.1.4'
Cl Cl 0.1484 0.1585 'International Tables Vol C Tables 4.2.6.8 and 6.1.1.4'

loop_
_geom_angle_atom_site_label_1
_geom_angle_atom_site_label_2
_geom_angle_atom_site_label_3
_geom_angle
_geom_angle_site_symmetry_1
_geom_angle_site_symmetry_3
N C1 C2 122.62(18) . .
N C1 C11 117.09(17) . .
C2 C1 C11 120.29(17) . .
C2 C3 C4 117.73(18) . .
C2 C3 C21 119.54(17) . .
C4 C3 C21 122.73(17) . .
C6 C5 C4 119.63(18) . .
C1 N C9 117.31(17) . .
C25 C26 C21 120.62(19) . .
N C9 C8 117.23(18) . .
N C9 C4 123.80(17) . .
C8 C9 C4 118.93(18) . .
C3 C2 C1 121.17(18) . .
C16 C11 C12 118.76(19) . .
C16 C11 C1 120.57(18) . .
C12 C11 C1 120.64(18) . .
C5 C6 C7 122.3(2) . .
C5 C6 Cl1 119.83(17) . .
C7 C6 Cl1 117.92(17) . .
C5 C4 C9 118.84(17) . .
C5 C4 C3 124.23(17) . .
C9 C4 C3 116.89(17) . .
C8 C7 C6 119.1(2) . .
C26 C21 C22 118.91(18) . .
C26 C21 C3 118.78(17) . .
C22 C21 C3 122.27(17) . .
C23 C24 C25 119.75(19) . .
C26 C25 C24 120.18(19) . .
C15 C16 C11 120.9(2) . .
C16 C15 C14 119.8(2) . .
C23 C22 C21 120.13(19) . .
C24 C23 C22 120.37(19) . .
C14 C13 C12 120.1(2) . .
C7 C8 C9 120.97(19) . .
C13 C12 C11 120.6(2) . .
C13 C14 C15 119.91(19) . .

loop_
_geom_bond_atom_site_label_1
_geom_bond_atom_site_label_2
_geom_bond_distance
_geom_bond_site_symmetry_2
C1 N 1.326(3) .
C1 C2 1.422(3) .
C1 C11 1.492(3) .
C3 C2 1.369(3) .
C3 C4 1.434(3) .
C3 C21 1.492(3) .
C5 C6 1.365(3) .
C5 C4 1.420(3) .
N C9 1.367(3) .
C26 C25 1.389(3) .
C26 C21 1.400(3) .
C9 C8 1.419(3) .
C9 C4 1.432(3) .
C11 C16 1.398(3) .
C11 C12 1.401(3) .
C6 C7 1.409(3) .
C6 Cl1 1.745(2) .
C7 C8 1.371(3) .
C21 C22 1.402(3) .
C24 C23 1.389(3) .
C24 C25 1.392(3) .
C16 C15 1.389(3) .
C15 C14 1.397(3) .
C22 C23 1.395(3) .
C13 C14 1.391(3) .
C13 C12 1.392(3) .
